data_4069605
loop_
_publ_author_name
'Ren, Shikuo'
'Chan, Hoi-Shan'
'Xie, Zuowei'

_publ_section_title
;
 Reaction of Zirconocene&#x2212;Carboryne Precursor with Alkynes: An
 Efficient Route to Zirconacyclopentenes Incorporating a Carboranyl Unit
;
_journal_issue 14
_journal_name_full Organometallics
_journal_page_first 4106
_journal_paper_doi 10.1021/om9002973
_journal_volume 28
_journal_year 2009
_chemical_formula_sum 'C22 H30 B10 O Zr'
_chemical_formula_weight 509.78
_chemical_name_systematic
; 
 ? 
;
_space_group_IT_number 2
_symmetry_cell_setting triclinic
_symmetry_space_group_name_Hall '-P 1'
_symmetry_space_group_name_H-M 'P -1'
_atom_sites_solution_hydrogens geom
_atom_sites_solution_primary direct
_atom_sites_solution_secondary difmap
_audit_creation_method SHELXL-97
_cell_angle_alpha 91.460(2)
_cell_angle_beta 104.862(2)
_cell_angle_gamma 92.934(2)
_cell_formula_units_Z 2
_cell_length_a 9.1047(11)
_cell_length_b 10.4341(13)
_cell_length_c 13.2343(16)
_cell_measurement_reflns_used 1010
_cell_measurement_temperature 293(2)
_cell_measurement_theta_max 28.00
_cell_measurement_theta_min 2.47
_cell_volume 1212.6(3)
_computing_cell_refinement 'Bruker SMART'
_computing_data_collection 'Bruker SMART'
_computing_data_reduction 'Bruker SAINT'
_computing_molecular_graphics 'Bruker SHELXTL'
_computing_publication_material 'Bruker SHELXTL'
_computing_structure_refinement 'SHELXL-97 (Sheldrick, 1997)'
_computing_structure_solution 'SHELXS-97 (Sheldrick, 1990)'
_diffrn_ambient_temperature 293(2)
_diffrn_measured_fraction_theta_full 0.992
_diffrn_measured_fraction_theta_max 0.992
_diffrn_measurement_device_type 'CCD area detector'
_diffrn_measurement_method 'phi and omega scans'
_diffrn_radiation_monochromator graphite
_diffrn_radiation_source 'fine-focus sealed tube'
_diffrn_radiation_type MoK\a
_diffrn_radiation_wavelength 0.71073
_diffrn_reflns_av_R_equivalents 0.0232
_diffrn_reflns_av_sigmaI/netI 0.0342
_diffrn_reflns_limit_h_max 10
_diffrn_reflns_limit_h_min -6
_diffrn_reflns_limit_k_max 12
_diffrn_reflns_limit_k_min -12
_diffrn_reflns_limit_l_max 15
_diffrn_reflns_limit_l_min -15
_diffrn_reflns_number 6532
_diffrn_reflns_theta_full 25.00
_diffrn_reflns_theta_max 25.00
_diffrn_reflns_theta_min 1.59
_exptl_absorpt_coefficient_mu 0.468
_exptl_absorpt_correction_T_max 1.0000
_exptl_absorpt_correction_T_min 0.7995
_exptl_absorpt_correction_type sadabs
_exptl_crystal_colour yellow
_exptl_crystal_density_diffrn 1.396
_exptl_crystal_density_meas 0
_exptl_crystal_density_method 'not measured'
_exptl_crystal_description block
_exptl_crystal_F_000 520
_exptl_crystal_size_max 0.50
_exptl_crystal_size_mid 0.40
_exptl_crystal_size_min 0.30
_refine_diff_density_max 1.033
_refine_diff_density_min -0.937
_refine_diff_density_rms 0.082
_refine_ls_extinction_method none
_refine_ls_goodness_of_fit_ref 1.057
_refine_ls_hydrogen_treatment riding
_refine_ls_matrix_type full
_refine_ls_number_parameters 326
_refine_ls_number_reflns 4247
_refine_ls_number_restraints 4
_refine_ls_restrained_S_all 1.075
_refine_ls_R_factor_all 0.0407
_refine_ls_R_factor_gt 0.0389
_refine_ls_shift/su_max 0.033
_refine_ls_shift/su_mean 0.008
_refine_ls_structure_factor_coef Fsqd
_refine_ls_weighting_details 'calc w=1/[\s^2^(Fo^2^)+(0.0420P)^2^+2.1950P] where P=(Fo^2^+2Fc^2^)/3'
_refine_ls_weighting_scheme calc
_refine_ls_wR_factor_gt 0.1003
_refine_ls_wR_factor_ref 0.1015
_reflns_number_gt 3999
_reflns_number_total 4247
_reflns_threshold_expression >2sigma(I)
_cod_data_source_file om9002973_si_001.cif
_cod_data_source_block 5l
_cod_original_sg_symbol_H-M P-1
_cod_database_code 4069605

loop_
_symmetry_equiv_pos_as_xyz
'x, y, z'
'-x, -y, -z'

loop_
_atom_site_label
_atom_site_type_symbol
_atom_site_fract_x
_atom_site_fract_y
_atom_site_fract_z
_atom_site_U_iso_or_equiv
_atom_site_adp_type
_atom_site_occupancy
_atom_site_symmetry_multiplicity
_atom_site_calc_flag
_atom_site_refinement_flags
_atom_site_disorder_assembly
_atom_site_disorder_group
Zr1 Zr 1.68647(3) 0.71030(2) 0.78028(2) 0.02408(12) Uani 1 1 d . . .
C1 C 1.4966(4) 0.9809(3) 0.7502(2) 0.0299(7) Uani 1 1 d . . .
C2 C 1.6792(3) 0.9394(3) 0.7800(2) 0.0273(6) Uani 1 1 d . . .
C11 C 1.3820(4) 0.8668(3) 0.7317(3) 0.0328(7) Uani 1 1 d . A .
C14 C 1.4307(3) 0.7478(3) 0.7414(2) 0.0265(6) Uani 1 1 d . . .
C15 C 1.3211(3) 0.6322(3) 0.7236(2) 0.0291(6) Uani 1 1 d . . .
C16 C 1.2817(4) 0.5725(3) 0.8068(3) 0.0401(8) Uani 1 1 d . . .
H16A H 1.3176 0.6089 0.8741 0.048 Uiso 1 1 calc R . .
C17 C 1.1901(4) 0.4598(4) 0.7909(3) 0.0499(10) Uani 1 1 d . . .
H17A H 1.1638 0.4224 0.8473 0.060 Uiso 1 1 calc R . .
C18 C 1.1378(4) 0.4028(4) 0.6927(4) 0.0514(10) Uani 1 1 d . . .
H18A H 1.0798 0.3253 0.6828 0.062 Uiso 1 1 calc R . .
C19 C 1.1723(4) 0.4617(4) 0.6095(3) 0.0511(10) Uani 1 1 d . . .
H19A H 1.1342 0.4256 0.5423 0.061 Uiso 1 1 calc R . .
C20 C 1.2632(4) 0.5744(4) 0.6249(3) 0.0409(8) Uani 1 1 d . . .
H20A H 1.2862 0.6123 0.5675 0.049 Uiso 1 1 calc R . .
C21 C 1.7912(4) 0.7564(3) 0.9742(2) 0.0400(8) Uani 1 1 d . . .
H21A H 1.8201 0.8417 1.0084 0.048 Uiso 1 1 calc R . .
C22 C 1.6511(4) 0.6888(3) 0.9618(2) 0.0391(8) Uani 1 1 d . . .
H22A H 1.5652 0.7187 0.9860 0.047 Uiso 1 1 calc R . .
C23 C 1.6631(5) 0.5642(3) 0.9242(3) 0.0433(9) Uani 1 1 d . . .
H23A H 1.5867 0.4927 0.9177 0.052 Uiso 1 1 calc R . .
C24 C 1.8099(5) 0.5540(4) 0.9139(3) 0.0506(10) Uani 1 1 d . . .
H24A H 1.8537 0.4742 0.8985 0.061 Uiso 1 1 calc R . .
C25 C 1.8911(4) 0.6729(4) 0.9435(3) 0.0475(9) Uani 1 1 d . . .
H25A H 2.0008 0.6899 0.9533 0.057 Uiso 1 1 calc R . .
C26 C 1.7721(4) 0.7411(3) 0.6172(3) 0.0380(8) Uani 1 1 d . . .
H26A H 1.8071 0.8229 0.5940 0.046 Uiso 1 1 calc R . .
C27 C 1.6235(4) 0.6837(3) 0.5843(2) 0.0373(8) Uani 1 1 d . . .
H27A H 1.5373 0.7196 0.5351 0.045 Uiso 1 1 calc R . .
C28 C 1.6259(4) 0.5589(3) 0.6214(3) 0.0361(7) Uani 1 1 d . . .
H28A H 1.5413 0.4934 0.6029 0.043 Uiso 1 1 calc R . .
C29 C 1.7748(4) 0.5383(3) 0.6764(3) 0.0349(7) Uani 1 1 d . . .
H29A H 1.8121 0.4559 0.7028 0.042 Uiso 1 1 calc R . .
C30 C 1.8661(4) 0.6509(3) 0.6749(3) 0.0367(7) Uani 1 1 d . . .
H30A H 1.9774 0.6595 0.6986 0.044 Uiso 1 1 calc R . .
B3 B 1.5987(4) 1.0022(3) 0.6594(3) 0.0334(8) Uani 1 1 d . . .
H3 H 1.5764 0.9456 0.5852 0.040 Uiso 1 1 calc R . .
B4 B 1.4734(5) 1.1191(4) 0.6808(3) 0.0400(9) Uani 1 1 d . . .
H4 H 1.3700 1.1387 0.6204 0.048 Uiso 1 1 calc R . .
B5 B 1.4765(5) 1.1213(4) 0.8152(3) 0.0408(9) Uani 1 1 d . . .
H5 H 1.3750 1.1422 0.8418 0.049 Uiso 1 1 calc R . .
B6 B 1.6045(4) 1.0064(3) 0.8764(3) 0.0330(8) Uani 1 1 d . . .
H6 H 1.5858 0.9524 0.9427 0.040 Uiso 1 1 calc R . .
B7 B 1.7851(4) 1.0523(3) 0.7322(3) 0.0358(8) Uani 1 1 d . . .
H7 H 1.8853 1.0290 0.7049 0.043 Uiso 1 1 calc R . .
B8 B 1.6579(5) 1.1684(4) 0.6705(4) 0.0437(10) Uani 1 1 d . . .
H8 H 1.6754 1.2212 0.6032 0.052 Uiso 1 1 calc R . .
B9 B 1.5828(5) 1.2419(4) 0.7675(4) 0.0462(10) Uani 1 1 d . . .
H9 H 1.5514 1.3424 0.7634 0.055 Uiso 1 1 calc R . .
B10 B 1.6644(5) 1.1723(4) 0.8891(3) 0.0441(10) Uani 1 1 d . . .
H10 H 1.6859 1.2272 0.9640 0.053 Uiso 1 1 calc R . .
B11 B 1.7891(4) 1.0551(3) 0.8658(3) 0.0356(8) Uani 1 1 d . . .
H11 H 1.8921 1.0335 0.9258 0.043 Uiso 1 1 calc R . .
B12 B 1.7764(5) 1.2010(4) 0.7993(4) 0.0434(10) Uani 1 1 d . . .
H12 H 1.8709 1.2749 0.8159 0.052 Uiso 1 1 calc R . .
C12 C 1.2194(6) 0.8979(5) 0.7103(6) 0.096(3) Uani 1 1 d D . .
O1 O 1.1501(16) 0.9874(13) 0.6542(17) 0.61(4) Uani 0.552(13) 1 d PD A 1
C13 C 1.187(2) 0.9054(15) 0.5848(11) 0.245(17) Uani 0.552(13) 1 d PD A 1
O1' O 1.1146(12) 0.8497(19) 0.6300(8) 0.156(9) Uani 0.448(13) 1 d PD A 2
C13' C 1.1361(17) 0.8580(15) 0.7396(9) 0.105(7) Uani 0.448(13) 1 d PD A 2

loop_
_atom_site_aniso_label
_atom_site_aniso_U_11
_atom_site_aniso_U_22
_atom_site_aniso_U_33
_atom_site_aniso_U_23
_atom_site_aniso_U_13
_atom_site_aniso_U_12
Zr1 0.02762(18) 0.02094(17) 0.02223(17) 0.00096(11) 0.00322(12) 0.00431(11)
C1 0.0296(16) 0.0241(15) 0.0335(16) 0.0009(12) 0.0031(13) 0.0046(12)
C2 0.0286(15) 0.0228(14) 0.0280(15) 0.0016(12) 0.0022(12) 0.0039(12)
C11 0.0294(16) 0.0302(16) 0.0352(17) -0.0008(13) 0.0023(13) 0.0006(13)
C14 0.0262(15) 0.0289(15) 0.0232(14) 0.0005(11) 0.0046(12) -0.0004(12)
C15 0.0233(15) 0.0283(15) 0.0339(16) -0.0008(12) 0.0040(12) 0.0033(12)
C16 0.0382(19) 0.0435(19) 0.0336(18) 0.0048(15) 0.0014(14) -0.0046(15)
C17 0.042(2) 0.049(2) 0.054(2) 0.0175(18) 0.0040(17) -0.0079(17)
C18 0.039(2) 0.0357(19) 0.075(3) -0.0063(19) 0.0097(19) -0.0073(16)
C19 0.038(2) 0.055(2) 0.056(2) -0.0265(19) 0.0102(17) -0.0099(17)
C20 0.0335(18) 0.053(2) 0.0361(18) -0.0078(16) 0.0112(15) -0.0049(15)
C21 0.053(2) 0.0367(18) 0.0223(15) 0.0009(13) -0.0054(14) 0.0014(16)
C22 0.050(2) 0.0418(19) 0.0241(16) 0.0055(14) 0.0070(14) 0.0042(16)
C23 0.061(2) 0.0314(17) 0.0323(18) 0.0108(14) 0.0032(16) -0.0020(16)
C24 0.073(3) 0.038(2) 0.0362(19) 0.0110(15) 0.0005(18) 0.0240(19)
C25 0.039(2) 0.062(2) 0.0344(19) 0.0129(17) -0.0063(15) 0.0120(18)
C26 0.052(2) 0.0323(17) 0.0364(18) 0.0007(14) 0.0234(16) 0.0022(15)
C27 0.0439(19) 0.0450(19) 0.0216(15) -0.0029(13) 0.0048(14) 0.0120(15)
C28 0.0390(18) 0.0353(17) 0.0331(17) -0.0122(14) 0.0098(14) -0.0013(14)
C29 0.0412(18) 0.0278(16) 0.0374(18) -0.0028(13) 0.0128(15) 0.0078(14)
C30 0.0314(17) 0.0380(18) 0.0437(19) -0.0040(15) 0.0152(15) 0.0036(14)
B3 0.038(2) 0.0271(17) 0.0317(19) 0.0046(14) 0.0024(15) 0.0056(15)
B4 0.043(2) 0.0257(18) 0.046(2) 0.0063(16) 0.0003(18) 0.0097(16)
B5 0.043(2) 0.0271(18) 0.051(2) -0.0066(17) 0.0085(18) 0.0085(16)
B6 0.0364(19) 0.0277(18) 0.0329(19) -0.0048(14) 0.0054(15) 0.0042(15)
B7 0.036(2) 0.0260(18) 0.043(2) 0.0056(15) 0.0069(17) -0.0006(15)
B8 0.049(2) 0.0280(19) 0.051(2) 0.0122(17) 0.0059(19) 0.0022(17)
B9 0.050(2) 0.0220(18) 0.060(3) 0.0001(17) 0.004(2) 0.0056(17)
B10 0.051(2) 0.0277(19) 0.048(2) -0.0108(17) 0.0027(19) 0.0031(17)
B11 0.036(2) 0.0253(17) 0.040(2) -0.0023(15) 0.0002(16) -0.0023(15)
B12 0.045(2) 0.0246(18) 0.055(3) 0.0021(17) 0.0020(19) -0.0011(16)
C12 0.022(2) 0.046(3) 0.194(8) 0.001(3) -0.017(3) -0.003(2)
O1 0.084(9) 0.115(13) 1.60(12) -0.14(3) 0.19(3) 0.017(9)
C13 0.186(19) 0.22(2) 0.23(2) 0.21(2) -0.122(16) -0.117(16)
O1' 0.085(8) 0.31(3) 0.076(8) 0.025(10) 0.016(6) 0.048(11)
C13' 0.053(9) 0.079(10) 0.152(16) -0.005(9) -0.030(9) 0.002(7)

loop_
_atom_type_symbol
_atom_type_description
_atom_type_scat_dispersion_real
_atom_type_scat_dispersion_imag
_atom_type_scat_source
C C 0.0033 0.0016 'International Tables Vol C Tables 4.2.6.8 and 6.1.1.4'
H H 0.0000 0.0000 'International Tables Vol C Tables 4.2.6.8 and 6.1.1.4'
B B 0.0013 0.0007 'International Tables Vol C Tables 4.2.6.8 and 6.1.1.4'
Zr Zr -2.9673 0.5597 'International Tables Vol C Tables 4.2.6.8 and 6.1.1.4'
O O 0.0106 0.0060 'International Tables Vol C Tables 4.2.6.8 and 6.1.1.4'

loop_
_geom_angle_atom_site_label_1
_geom_angle_atom_site_label_2
_geom_angle_atom_site_label_3
_geom_angle
C14 Zr1 C2 75.37(10)
C14 Zr1 C30 134.66(11)
C2 Zr1 C30 106.74(11)
C14 Zr1 C26 107.33(11)
C2 Zr1 C26 83.04(11)
C30 Zr1 C26 32.75(11)
C14 Zr1 C23 91.84(12)
C2 Zr1 C23 127.93(11)
C30 Zr1 C23 116.89(12)
C26 Zr1 C23 147.54(12)
C14 Zr1 C27 80.73(11)
C2 Zr1 C27 94.12(11)
C30 Zr1 C27 53.98(11)
C26 Zr1 C27 32.60(12)
C23 Zr1 C27 134.04(12)
C14 Zr1 C22 82.37(11)
C2 Zr1 C22 95.64(11)
C30 Zr1 C22 140.09(12)
C26 Zr1 C22 169.40(12)
C23 Zr1 C22 32.30(12)
C27 Zr1 C22 157.65(12)
C14 Zr1 C25 135.91(12)
C2 Zr1 C25 103.30(12)
C30 Zr1 C25 88.66(13)
C26 Zr1 C25 116.32(13)
C23 Zr1 C25 53.51(13)
C27 Zr1 C25 142.19(12)
C22 Zr1 C25 53.65(13)
C14 Zr1 C29 119.04(11)
C2 Zr1 C29 136.57(11)
C30 Zr1 C29 32.60(11)
C26 Zr1 C29 53.89(11)
C23 Zr1 C29 94.02(12)
C27 Zr1 C29 53.51(11)
C22 Zr1 C29 125.51(11)
C25 Zr1 C29 92.59(12)
C14 Zr1 C21 106.72(11)
C2 Zr1 C21 81.91(11)
C30 Zr1 C21 118.51(12)
C26 Zr1 C21 137.62(12)
C23 Zr1 C21 53.39(12)
C27 Zr1 C21 170.19(12)
C22 Zr1 C21 32.15(12)
C25 Zr1 C21 32.62(12)
C29 Zr1 C21 124.67(11)
C14 Zr1 C24 123.52(13)
C2 Zr1 C24 134.04(12)
C30 Zr1 C24 88.31(13)
C26 Zr1 C24 121.05(13)
C23 Zr1 C24 31.98(14)
C27 Zr1 C24 127.91(12)
C22 Zr1 C24 53.26(13)
C25 Zr1 C24 32.34(13)
C29 Zr1 C24 75.16(12)
C21 Zr1 C24 53.46(12)
C14 Zr1 C28 87.61(11)
C2 Zr1 C28 126.31(11)
C30 Zr1 C28 53.82(11)
C26 Zr1 C28 53.86(11)
C23 Zr1 C28 102.65(12)
C27 Zr1 C28 32.35(11)
C22 Zr1 C28 132.58(12)
C25 Zr1 C28 122.74(12)
C29 Zr1 C28 32.13(11)
C21 Zr1 C28 151.34(11)
C24 Zr1 C28 97.90(12)
C11 C1 C2 113.5(2)
C11 C1 B3 116.9(3)
C2 C1 B3 61.42(19)
C11 C1 B6 115.5(3)
C2 C1 B6 61.50(19)
B3 C1 B6 113.2(3)
C11 C1 B5 123.6(3)
C2 C1 B5 111.8(2)
B3 C1 B5 113.3(3)
B6 C1 B5 62.3(2)
C11 C1 B4 124.7(3)
C2 C1 B4 111.7(2)
B3 C1 B4 62.4(2)
B6 C1 B4 113.1(2)
B5 C1 B4 61.9(2)
C1 C2 B7 108.5(2)
C1 C2 B11 108.5(2)
B7 C2 B11 61.4(2)
C1 C2 B3 59.89(19)
B7 C2 B3 61.6(2)
B11 C2 B3 111.3(2)
C1 C2 B6 59.90(19)
B7 C2 B6 111.3(2)
B11 C2 B6 61.5(2)
B3 C2 B6 110.6(2)
C1 C2 Zr1 109.73(17)
B7 C2 Zr1 130.4(2)
B11 C2 Zr1 129.9(2)
B3 C2 Zr1 115.37(19)
B6 C2 Zr1 114.67(19)
C14 C11 C12 124.4(3)
C14 C11 C1 119.7(3)
C12 C11 C1 115.8(3)
C11 C14 C15 121.4(3)
C11 C14 Zr1 121.7(2)
C15 C14 Zr1 116.9(2)
C20 C15 C16 116.9(3)
C20 C15 C14 121.6(3)
C16 C15 C14 121.3(3)
C17 C16 C15 121.1(3)
C18 C17 C16 120.7(4)
C19 C18 C17 119.1(3)
C18 C19 C20 120.5(4)
C19 C20 C15 121.7(3)
C22 C21 C25 107.9(3)
C22 C21 Zr1 73.78(18)
C25 C21 Zr1 73.56(19)
C21 C22 C23 108.1(3)
C21 C22 Zr1 74.07(19)
C23 C22 Zr1 73.6(2)
C24 C23 C22 108.4(3)
C24 C23 Zr1 74.4(2)
C22 C23 Zr1 74.07(19)
C23 C24 C25 108.5(3)
C23 C24 Zr1 73.6(2)
C25 C24 Zr1 73.66(19)
C24 C25 C21 107.2(4)
C24 C25 Zr1 74.0(2)
C21 C25 Zr1 73.82(18)
C27 C26 C30 107.7(3)
C27 C26 Zr1 74.28(18)
C30 C26 Zr1 73.53(19)
C28 C27 C26 108.1(3)
C28 C27 Zr1 74.19(18)
C26 C27 Zr1 73.12(18)
C29 C28 C27 108.1(3)
C29 C28 Zr1 73.78(18)
C27 C28 Zr1 73.46(18)
C28 C29 C30 108.3(3)
C28 C29 Zr1 74.09(18)
C30 C29 Zr1 72.81(18)
C26 C30 C29 107.7(3)
C26 C30 Zr1 73.72(18)
C29 C30 Zr1 74.59(18)
C1 B3 C2 58.69(19)
C1 B3 B7 105.3(3)
C2 B3 B7 58.70(19)
C1 B3 B4 59.2(2)
C2 B3 B4 106.9(3)
B7 B3 B4 108.1(3)
C1 B3 B8 105.4(3)
C2 B3 B8 106.4(3)
B7 B3 B8 60.4(2)
B4 B3 B8 59.7(2)
C1 B4 B5 59.0(2)
C1 B4 B8 105.2(3)
B5 B4 B8 108.1(3)
C1 B4 B9 105.3(3)
B5 B4 B9 60.0(2)
B8 B4 B9 60.1(3)
C1 B4 B3 58.47(19)
B5 B4 B3 107.8(3)
B8 B4 B3 60.2(2)
B9 B4 B3 108.1(3)
C1 B5 B4 59.1(2)
C1 B5 B9 105.5(3)
B4 B5 B9 60.2(2)
C1 B5 B6 58.58(19)
B4 B5 B6 107.8(3)
B9 B5 B6 107.8(3)
C1 B5 B10 105.2(3)
B4 B5 B10 108.2(3)
B9 B5 B10 60.0(2)
B6 B5 B10 59.9(2)
C1 B6 C2 58.60(18)
C1 B6 B11 105.3(3)
C2 B6 B11 58.8(2)
C1 B6 B5 59.1(2)
C2 B6 B5 106.9(3)
B11 B6 B5 108.2(3)
C1 B6 B10 105.9(3)
C2 B6 B10 106.6(3)
B11 B6 B10 60.3(2)
B5 B6 B10 60.3(2)
C2 B7 B11 59.4(2)
C2 B7 B3 59.7(2)
B11 B7 B3 108.2(3)
C2 B7 B12 106.7(3)
B11 B7 B12 60.0(2)
B3 B7 B12 108.2(3)
C2 B7 B8 107.0(3)
B11 B7 B8 108.1(3)
B3 B7 B8 60.1(2)
B12 B7 B8 60.0(2)
B4 B8 B9 60.1(2)
B4 B8 B3 60.1(2)
B9 B8 B3 108.0(3)
B4 B8 B12 108.0(3)
B9 B8 B12 60.0(3)
B3 B8 B12 107.6(3)
B4 B8 B7 107.6(3)
B9 B8 B7 107.9(3)
B3 B8 B7 59.5(2)
B12 B8 B7 60.0(2)
B5 B9 B4 59.8(2)
B5 B9 B8 107.7(3)
B4 B9 B8 59.8(2)
B5 B9 B12 107.9(3)
B4 B9 B12 107.9(3)
B8 B9 B12 60.1(3)
B5 B9 B10 60.3(2)
B4 B9 B10 108.1(3)
B8 B9 B10 108.0(3)
B12 B9 B10 59.8(3)
B12 B10 B6 107.5(3)
B12 B10 B9 60.1(3)
B6 B10 B9 107.5(3)
B12 B10 B11 59.7(2)
B6 B10 B11 59.7(2)
B9 B10 B11 107.6(3)
B12 B10 B5 107.7(3)
B6 B10 B5 59.8(2)
B9 B10 B5 59.7(2)
B11 B10 B5 107.4(3)
C2 B11 B7 59.1(2)
C2 B11 B12 107.0(3)
B7 B11 B12 60.7(2)
C2 B11 B6 59.66(19)
B7 B11 B6 107.9(3)
B12 B11 B6 108.0(3)
C2 B11 B10 107.1(3)
B7 B11 B10 108.5(3)
B12 B11 B10 59.9(2)
B6 B11 B10 60.0(2)
B11 B12 B10 60.4(2)
B11 B12 B9 108.1(3)
B10 B12 B9 60.1(3)
B11 B12 B8 107.6(3)
B10 B12 B8 108.0(3)
B9 B12 B8 59.8(3)
B11 B12 B7 59.3(2)
B10 B12 B7 107.8(3)
B9 B12 B7 107.8(3)
B8 B12 B7 60.1(2)
C13' C12 O1' 74.0(7)
C13' C12 O1 102.1(11)
O1' C12 O1 68.7(12)
C13' C12 C11 128.8(10)
O1' C12 C11 123.1(8)
O1 C12 C11 129.0(9)
C13' C12 C13 117.9(9)
O1' C12 C13 44.5(8)
O1 C12 C13 54.1(6)
C11 C12 C13 97.4(8)
C12 O1 C13 75.2(8)
O1 C13 C12 50.8(6)
C12 O1' C13' 43.6(7)
C12 C13' O1' 62.4(8)

loop_
_geom_bond_atom_site_label_1
_geom_bond_atom_site_label_2
_geom_bond_distance
Zr1 C14 2.309(3)
Zr1 C2 2.395(3)
Zr1 C30 2.497(3)
Zr1 C26 2.499(3)
Zr1 C23 2.513(3)
Zr1 C27 2.514(3)
Zr1 C22 2.518(3)
Zr1 C25 2.519(3)
Zr1 C29 2.519(3)
Zr1 C21 2.522(3)
Zr1 C24 2.523(3)
Zr1 C28 2.523(3)
C1 C11 1.513(4)
C1 C2 1.689(4)
C1 B3 1.710(5)
C1 B6 1.712(5)
C1 B5 1.721(5)
C1 B4 1.723(5)
C2 B7 1.718(5)
C2 B11 1.724(5)
C2 B3 1.736(4)
C2 B6 1.739(5)
C11 C14 1.338(4)
C11 C12 1.489(6)
C14 C15 1.499(4)
C15 C20 1.386(5)
C15 C16 1.395(5)
C16 C17 1.385(5)
C17 C18 1.372(6)
C18 C19 1.372(6)
C19 C20 1.383(5)
C21 C22 1.396(5)
C21 C25 1.416(5)
C22 C23 1.399(5)
C23 C24 1.387(6)
C24 C25 1.404(6)
C26 C27 1.407(5)
C26 C30 1.408(5)
C27 C28 1.403(5)
C28 C29 1.395(5)
C29 C30 1.408(5)
B3 B7 1.768(5)
B3 B4 1.778(5)
B3 B8 1.780(5)
B4 B5 1.771(6)
B4 B8 1.772(6)
B4 B9 1.777(6)
B5 B9 1.774(6)
B5 B6 1.777(5)
B5 B10 1.785(6)
B6 B11 1.772(5)
B6 B10 1.779(5)
B7 B11 1.758(6)
B7 B12 1.784(6)
B7 B8 1.785(5)
B8 B9 1.777(7)
B8 B12 1.783(6)
B9 B12 1.781(6)
B9 B10 1.781(6)
B10 B12 1.774(7)
B10 B11 1.783(6)
B11 B12 1.771(5)
C12 C13' 1.013(16)
C12 O1' 1.303(9)
C12 O1 1.295(10)
C12 C13 1.616(16)
O1 C13 1.353(10)
O1' C13' 1.413(10)
